data_7017448
loop_
_publ_author_name
'Han, Tomasz'
'Utko, J\'ozef'
'Jerzykiewicz, Lucjan B.'
'Sobota, Piotr'

_publ_section_title
;
 Design of a magnesium-pridinolum complex for polylactide-drug conjugates
 formation.
;
_journal_issue 47
_journal_name_full 'Dalton transactions (Cambridge, England : 2003)'
_journal_page_first 12660
_journal_page_last 12662
_journal_paper_doi 10.1039/c1dt11545f
_journal_volume 40
_journal_year 2011
_chemical_formula_moiety 'C80 H96 Mg2 N4 O4, 2(C7 H8)'
_chemical_formula_sum 'C94 H112 Mg2 N4 O4'
_chemical_formula_weight 1410.50
_chemical_name_systematic
;
?
;
_space_group_IT_number 60
_symmetry_cell_setting orthorhombic
_symmetry_Int_Tables_number 60
_symmetry_space_group_name_Hall '-P 2n 2ab'
_symmetry_space_group_name_H-M 'P b c n'
_atom_sites_solution_hydrogens geom
_atom_sites_solution_primary direct
_atom_sites_solution_secondary difmap
_audit_creation_method SHELXL-97
_cell_angle_alpha 90.00
_cell_angle_beta 90.00
_cell_angle_gamma 90.00
_cell_formula_units_Z 4
_cell_length_a 13.790(4)
_cell_length_b 18.241(3)
_cell_length_c 33.719(7)
_cell_measurement_reflns_used 6529
_cell_measurement_temperature 100(2)
_cell_measurement_theta_max 30
_cell_measurement_theta_min 2
_cell_volume 8482(3)
_computing_cell_refinement 'Oxford Diffraion software, CrystAlis 1.173'
_computing_data_collection 'Oxford Diffraion software, CrystAlis 1.173'
_computing_data_reduction 'Oxford Diffraion software, CrystAlis 1.173'
_computing_molecular_graphics 'SHELXTL. Version 6.14 (Bruker, 2003)'
_computing_publication_material 'SHELXTL. Version 6.14 (Bruker, 2003)'
_computing_structure_refinement 'SHELXTL. Version 6.14 (Bruker, 2003)'
_computing_structure_solution 'SHELXTL. Version 6.14 (Bruker, 2003)'
_diffrn_ambient_temperature 100(2)
_diffrn_measured_fraction_theta_full 0.997
_diffrn_measured_fraction_theta_max 0.997
_diffrn_measurement_device_type 'Kuma KM-4 CCD kappa-axis diffractometer'
_diffrn_measurement_method \w
_diffrn_radiation_monochromator graphite
_diffrn_radiation_source 'fine-focus sealed tube'
_diffrn_radiation_type MoK\a
_diffrn_radiation_wavelength 0.71073
_diffrn_reflns_av_R_equivalents 0.1437
_diffrn_reflns_av_sigmaI/netI 0.0966
_diffrn_reflns_limit_h_max 17
_diffrn_reflns_limit_h_min -16
_diffrn_reflns_limit_k_max 24
_diffrn_reflns_limit_k_min -24
_diffrn_reflns_limit_l_max 44
_diffrn_reflns_limit_l_min -43
_diffrn_reflns_number 114025
_diffrn_reflns_theta_full 28.00
_diffrn_reflns_theta_max 28.00
_diffrn_reflns_theta_min 2.88
_exptl_absorpt_coefficient_mu 0.080
_exptl_absorpt_correction_T_max 0.933
_exptl_absorpt_correction_T_min 0.921
_exptl_absorpt_correction_type analytical
_exptl_absorpt_process_details
;
CrysAlis CCD. Version 1.171.33 (Oxford Diffraction Ltd., 2009)
Analytical numeric absorption correction using a multifaceted crystal
model based on expressions derived by R.C. Clark & J.S.
Comput. Phys. Commun. (1998). 111, 243.
;
_exptl_crystal_colour colorless
_exptl_crystal_density_diffrn 1.105
_exptl_crystal_density_method 'not measured'
_exptl_crystal_description plate
_exptl_crystal_F_000 3040
_exptl_crystal_size_max 0.18
_exptl_crystal_size_mid 0.12
_exptl_crystal_size_min 0.05
_refine_diff_density_max 0.281
_refine_diff_density_min -0.245
_refine_diff_density_rms 0.055
_refine_ls_extinction_method none
_refine_ls_goodness_of_fit_ref 0.926
_refine_ls_hydrogen_treatment constr
_refine_ls_matrix_type full
_refine_ls_number_parameters 470
_refine_ls_number_reflns 10216
_refine_ls_number_restraints 0
_refine_ls_restrained_S_all 0.926
_refine_ls_R_factor_all 0.1268
_refine_ls_R_factor_gt 0.0571
_refine_ls_shift/su_max 0.000
_refine_ls_shift/su_mean 0.000
_refine_ls_structure_factor_coef Fsqd
_refine_ls_weighting_details 'calc w=1/[\s^2^(Fo^2^)+(0.0706P)^2^+0.0000P] where P=(Fo^2^+2Fc^2^)/3'
_refine_ls_weighting_scheme calc
_refine_ls_wR_factor_gt 0.1269
_refine_ls_wR_factor_ref 0.1444
_reflns_number_gt 5556
_reflns_number_total 10216
_reflns_threshold_expression >2sigma(I)
_cod_data_source_file c1dt11545f.txt
_cod_data_source_block CCDC804614
_cod_depositor_comments
;
The following automatic conversions were performed:

'_symmetry_cell_setting' value 'Orthorhombic' changed to
'orthorhombic' according to
/home/saulius/struct/CIF-dictionaries/cif_core.dic dictionary named
'cif_core.dic' version 2.4.1 from 2010-06-29.

Automatic conversion script
Id: cif_fix_values 1715 2011-07-08 13:25:40Z adriana 
;
_cod_database_code 7017448

loop_
_symmetry_equiv_pos_site_id
_symmetry_equiv_pos_as_xyz
1 x,y,z
2 1/2-x,1/2-y,1/2+z
3 1/2+x,1/2-y,-z
4 -x,y,1/2-z
5 -x,-y,-z
6 1/2+x,1/2+y,1/2-z
7 1/2-x,1/2+y,z
8 x,-y,1/2+z

loop_
_atom_site_label
_atom_site_type_symbol
_atom_site_fract_x
_atom_site_fract_y
_atom_site_fract_z
_atom_site_U_iso_or_equiv
_atom_site_adp_type
_atom_site_occupancy
_atom_site_symmetry_multiplicity
_atom_site_calc_flag
_atom_site_refinement_flags
Mg1 Mg 0.52365(5) 0.32960(4) 0.20719(2) 0.01757(17) Uani 1 1 d .
O1 O 0.40893(10) 0.33645(7) 0.24101(4) 0.0169(3) Uani 1 1 d .
O2 O 0.54021(11) 0.24856(8) 0.17482(4) 0.0230(4) Uani 1 1 d .
N1 N 0.41640(13) 0.43266(9) 0.31476(5) 0.0186(4) Uani 1 1 d .
N2 N 0.30288(13) 0.21924(10) 0.10303(5) 0.0207(4) Uani 1 1 d .
C1 C 0.30739(15) 0.34703(11) 0.23781(6) 0.0168(5) Uani 1 1 d .
C2 C 0.27252(16) 0.38433(11) 0.27646(6) 0.0184(5) Uani 1 1 d .
H2A H 0.2040 0.3993 0.2730 0.022 Uiso 1 1 calc R
H2B H 0.2747 0.3479 0.2982 0.022 Uiso 1 1 calc R
C3 C 0.33169(16) 0.45184(11) 0.28902(6) 0.0191(5) Uani 1 1 d .
H3A H 0.3554 0.4773 0.2650 0.023 Uiso 1 1 calc R
H3B H 0.2889 0.4861 0.3035 0.023 Uiso 1 1 calc R
C4 C 0.38567(18) 0.42157(12) 0.35693(6) 0.0226(5) Uani 1 1 d .
H4A H 0.4395 0.3977 0.3714 0.027 Uiso 1 1 calc R
H4B H 0.3298 0.3875 0.3573 0.027 Uiso 1 1 calc R
C5 C 0.35742(18) 0.49074(13) 0.37897(7) 0.0277(6) Uani 1 1 d .
H5A H 0.3444 0.4786 0.4071 0.033 Uiso 1 1 calc R
H5B H 0.2971 0.5108 0.3674 0.033 Uiso 1 1 calc R
C6 C 0.43739(18) 0.54897(13) 0.37686(7) 0.0284(6) Uani 1 1 d .
H6A H 0.4148 0.5949 0.3895 0.034 Uiso 1 1 calc R
H6B H 0.4956 0.5317 0.3912 0.034 Uiso 1 1 calc R
C7 C 0.46242(18) 0.56317(12) 0.33359(7) 0.0259(5) Uani 1 1 d .
H7A H 0.5165 0.5987 0.3319 0.031 Uiso 1 1 calc R
H7B H 0.4056 0.5846 0.3199 0.031 Uiso 1 1 calc R
C8 C 0.49150(16) 0.49176(12) 0.31339(7) 0.0220(5) Uani 1 1 d .
H8A H 0.5069 0.5023 0.2853 0.026 Uiso 1 1 calc R
H8B H 0.5514 0.4732 0.3261 0.026 Uiso 1 1 calc R
C9 C 0.25398(17) 0.27352(11) 0.23442(6) 0.0195(5) Uani 1 1 d .
C10 C 0.30236(18) 0.20789(11) 0.24173(7) 0.0244(5) Uani 1 1 d .
H10A H 0.3697 0.2082 0.2476 0.029 Uiso 1 1 calc R
C11 C 0.2520(2) 0.14173(13) 0.24038(7) 0.0356(6) Uani 1 1 d .
H11A H 0.2850 0.0972 0.2460 0.043 Uiso 1 1 calc R
C12 C 0.1546(2) 0.14013(14) 0.23102(7) 0.0359(7) Uani 1 1 d .
H12A H 0.1210 0.0947 0.2299 0.043 Uiso 1 1 calc R
C13 C 0.10594(19) 0.20518(13) 0.22329(7) 0.0302(6) Uani 1 1 d .
H13A H 0.0389 0.2044 0.2168 0.036 Uiso 1 1 calc R
C14 C 0.15532(17) 0.27106(13) 0.22507(6) 0.0239(5) Uani 1 1 d .
H14A H 0.1216 0.3154 0.2198 0.029 Uiso 1 1 calc R
C15 C 0.28578(15) 0.39176(11) 0.20017(6) 0.0168(5) Uani 1 1 d .
C16 C 0.23445(17) 0.45729(12) 0.19976(7) 0.0238(5) Uani 1 1 d .
H16A H 0.2096 0.4764 0.2239 0.029 Uiso 1 1 calc R
C17 C 0.21885(18) 0.49539(13) 0.16459(7) 0.0301(6) Uani 1 1 d .
H17A H 0.1847 0.5406 0.1649 0.036 Uiso 1 1 calc R
C18 C 0.25292(19) 0.46751(13) 0.12915(7) 0.0301(6) Uani 1 1 d .
H18A H 0.2428 0.4938 0.1052 0.036 Uiso 1 1 calc R
C19 C 0.30177(17) 0.40117(12) 0.12851(7) 0.0251(5) Uani 1 1 d .
H19A H 0.3241 0.3813 0.1041 0.030 Uiso 1 1 calc R
C20 C 0.31791(16) 0.36381(12) 0.16385(6) 0.0210(5) Uani 1 1 d .
H20A H 0.3515 0.3183 0.1633 0.025 Uiso 1 1 calc R
C21 C 0.56406(16) 0.20794(12) 0.14124(6) 0.0197(5) Uani 1 1 d .
C22 C 0.48416(16) 0.21795(11) 0.10924(6) 0.0203(5) Uani 1 1 d .
H22A H 0.4752 0.2709 0.1039 0.024 Uiso 1 1 calc R
H22B H 0.5055 0.1944 0.0843 0.024 Uiso 1 1 calc R
C23 C 0.38773(16) 0.18485(12) 0.12208(7) 0.0210(5) Uani 1 1 d .
H23A H 0.3879 0.1319 0.1157 0.025 Uiso 1 1 calc R
H23B H 0.3814 0.1898 0.1512 0.025 Uiso 1 1 calc R
C24 C 0.29856(18) 0.20354(14) 0.06055(7) 0.0300(6) Uani 1 1 d .
H24A H 0.2938 0.1499 0.0565 0.036 Uiso 1 1 calc R
H24B H 0.3590 0.2207 0.0477 0.036 Uiso 1 1 calc R
C25 C 0.21213(18) 0.24088(16) 0.04118(8) 0.0372(6) Uani 1 1 d .
H25A H 0.2097 0.2275 0.0127 0.045 Uiso 1 1 calc R
H25B H 0.2199 0.2947 0.0430 0.045 Uiso 1 1 calc R
C26 C 0.11772(18) 0.21826(15) 0.06118(8) 0.0348(6) Uani 1 1 d .
H26A H 0.1051 0.1656 0.0562 0.042 Uiso 1 1 calc R
H26B H 0.0632 0.2468 0.0500 0.042 Uiso 1 1 calc R
C27 C 0.12460(18) 0.23200(14) 0.10577(7) 0.0303(6) Uani 1 1 d .
H27A H 0.1287 0.2853 0.1109 0.036 Uiso 1 1 calc R
H27B H 0.0657 0.2130 0.1190 0.036 Uiso 1 1 calc R
C28 C 0.21392(16) 0.19396(13) 0.12256(7) 0.0253(5) Uani 1 1 d .
H28A H 0.2184 0.2039 0.1514 0.030 Uiso 1 1 calc R
H28B H 0.2074 0.1403 0.1189 0.030 Uiso 1 1 calc R
C29 C 0.56890(16) 0.12504(12) 0.15083(7) 0.0209(5) Uani 1 1 d .
C30 C 0.54135(19) 0.09749(13) 0.18711(7) 0.0328(6) Uani 1 1 d .
H30A H 0.5219 0.1300 0.2076 0.039 Uiso 1 1 calc R
C31 C 0.5418(2) 0.02188(15) 0.19399(9) 0.0465(8) Uani 1 1 d .
H31A H 0.5229 0.0037 0.2192 0.056 Uiso 1 1 calc R
C32 C 0.5693(2) -0.02672(14) 0.16479(9) 0.0411(7) Uani 1 1 d .
H32A H 0.5686 -0.0780 0.1696 0.049 Uiso 1 1 calc R
C33 C 0.59777(18) 0.00039(13) 0.12857(8) 0.0343(6) Uani 1 1 d .
H33A H 0.6175 -0.0324 0.1082 0.041 Uiso 1 1 calc R
C34 C 0.59780(17) 0.07522(12) 0.12159(8) 0.0286(6) Uani 1 1 d .
H34A H 0.6179 0.0931 0.0964 0.034 Uiso 1 1 calc R
C35 C 0.66509(16) 0.23275(11) 0.12618(7) 0.0209(5) Uani 1 1 d .
C36 C 0.74446(18) 0.22238(12) 0.15134(7) 0.0248(5) Uani 1 1 d .
H36A H 0.7357 0.1973 0.1758 0.030 Uiso 1 1 calc R
C37 C 0.83586(18) 0.24805(13) 0.14126(8) 0.0298(6) Uani 1 1 d .
H37A H 0.8889 0.2404 0.1588 0.036 Uiso 1 1 calc R
C38 C 0.85030(18) 0.28477(13) 0.10574(8) 0.0316(6) Uani 1 1 d .
H38A H 0.9127 0.3029 0.0990 0.038 Uiso 1 1 calc R
C39 C 0.77331(18) 0.29459(13) 0.08040(7) 0.0305(6) Uani 1 1 d .
H39A H 0.7827 0.3194 0.0559 0.037 Uiso 1 1 calc R
C40 C 0.68132(17) 0.26838(12) 0.09041(7) 0.0245(5) Uani 1 1 d .
H40A H 0.6290 0.2751 0.0724 0.029 Uiso 1 1 calc R
C41 C 0.9140(2) 0.08988(16) -0.01281(8) 0.0401(7) Uani 1 1 d .
C42 C 0.8721(2) 0.02441(16) -0.02434(8) 0.0457(7) Uani 1 1 d .
H42A H 0.9008 -0.0030 -0.0452 0.055 Uiso 1 1 calc R
C43 C 0.7892(2) -0.00210(18) -0.00609(9) 0.0500(8) Uani 1 1 d .
H43A H 0.7627 -0.0478 -0.0141 0.060 Uiso 1 1 calc R
C44 C 0.7448(2) 0.03754(16) 0.02372(8) 0.0420(7) Uani 1 1 d .
H44A H 0.6869 0.0201 0.0358 0.050 Uiso 1 1 calc R
C45 C 0.7861(2) 0.10314(15) 0.03575(8) 0.0418(7) Uani 1 1 d .
H45A H 0.7569 0.1306 0.0565 0.050 Uiso 1 1 calc R
C46 C 0.8696(2) 0.12905(16) 0.01774(8) 0.0427(7) Uani 1 1 d .
H46A H 0.8971 0.1741 0.0263 0.051 Uiso 1 1 calc R
C47 C 1.0028(2) 0.11881(19) -0.03239(9) 0.0606(9) Uani 1 1 d .
H47A H 0.9927 0.1205 -0.0611 0.091 Uiso 1 1 calc R
H47B H 1.0578 0.0867 -0.0264 0.091 Uiso 1 1 calc R
H47C H 1.0163 0.1683 -0.0225 0.091 Uiso 1 1 calc R

loop_
_atom_site_aniso_label
_atom_site_aniso_U_11
_atom_site_aniso_U_22
_atom_site_aniso_U_33
_atom_site_aniso_U_23
_atom_site_aniso_U_13
_atom_site_aniso_U_12
Mg1 0.0177(4) 0.0166(4) 0.0183(4) -0.0005(3) 0.0007(3) 0.0003(3)
O1 0.0138(8) 0.0168(7) 0.0202(8) -0.0002(6) 0.0011(6) 0.0011(6)
O2 0.0224(9) 0.0242(8) 0.0225(8) -0.0083(6) 0.0016(7) 0.0020(7)
N1 0.0196(10) 0.0181(9) 0.0182(10) 0.0000(7) 0.0013(8) -0.0028(8)
N2 0.0167(10) 0.0212(10) 0.0241(10) -0.0001(8) 0.0000(8) 0.0017(8)
C1 0.0152(12) 0.0143(10) 0.0208(11) 0.0004(8) 0.0010(9) 0.0003(8)
C2 0.0189(12) 0.0164(11) 0.0199(11) -0.0006(9) 0.0015(9) 0.0015(9)
C3 0.0199(12) 0.0148(10) 0.0227(12) -0.0013(9) 0.0013(9) 0.0019(9)
C4 0.0274(13) 0.0214(12) 0.0191(12) 0.0018(9) 0.0017(10) -0.0020(10)
C5 0.0297(14) 0.0295(13) 0.0239(13) -0.0030(10) 0.0058(10) 0.0006(11)
C6 0.0327(14) 0.0235(12) 0.0288(14) -0.0069(10) 0.0015(11) -0.0015(11)
C7 0.0285(14) 0.0187(11) 0.0304(13) -0.0055(10) 0.0013(11) -0.0038(10)
C8 0.0204(12) 0.0229(12) 0.0228(12) -0.0024(9) 0.0019(9) -0.0020(10)
C9 0.0237(13) 0.0174(11) 0.0173(11) -0.0007(9) 0.0044(9) -0.0021(9)
C10 0.0309(14) 0.0157(11) 0.0266(13) -0.0008(9) -0.0080(11) -0.0025(10)
C11 0.0525(18) 0.0156(12) 0.0386(15) 0.0034(11) -0.0166(14) -0.0048(12)
C12 0.0517(18) 0.0256(13) 0.0304(14) 0.0030(11) -0.0058(13) -0.0216(13)
C13 0.0262(14) 0.0347(14) 0.0297(13) -0.0028(11) 0.0033(11) -0.0113(12)
C14 0.0207(13) 0.0247(12) 0.0261(13) -0.0002(10) 0.0052(10) -0.0007(10)
C15 0.0130(11) 0.0150(11) 0.0224(12) 0.0009(9) 0.0004(9) -0.0052(9)
C16 0.0253(13) 0.0198(12) 0.0264(13) -0.0002(9) -0.0007(10) 0.0025(10)
C17 0.0342(15) 0.0203(12) 0.0356(15) 0.0044(10) -0.0049(11) 0.0078(11)
C18 0.0370(15) 0.0269(13) 0.0265(13) 0.0061(10) -0.0090(12) -0.0021(11)
C19 0.0294(14) 0.0243(12) 0.0216(13) -0.0002(10) -0.0004(10) -0.0041(10)
C20 0.0205(13) 0.0162(11) 0.0262(12) -0.0009(9) -0.0013(10) -0.0012(9)
C21 0.0185(12) 0.0207(11) 0.0199(11) -0.0035(9) 0.0015(9) 0.0011(9)
C22 0.0233(13) 0.0160(11) 0.0217(11) -0.0019(9) 0.0014(10) 0.0014(9)
C23 0.0210(12) 0.0177(11) 0.0244(12) -0.0009(9) -0.0006(10) 0.0017(9)
C24 0.0264(14) 0.0386(14) 0.0250(13) -0.0046(11) 0.0001(11) 0.0043(12)
C25 0.0282(15) 0.0568(18) 0.0267(14) 0.0018(12) -0.0050(11) 0.0040(13)
C26 0.0230(14) 0.0412(15) 0.0401(15) -0.0010(12) -0.0087(11) 0.0036(12)
C27 0.0200(14) 0.0341(14) 0.0367(15) 0.0006(11) 0.0014(11) 0.0012(11)
C28 0.0213(13) 0.0264(12) 0.0282(13) 0.0026(10) -0.0007(10) -0.0011(10)
C29 0.0135(12) 0.0230(12) 0.0262(13) -0.0006(10) -0.0038(9) 0.0001(9)
C30 0.0438(16) 0.0273(13) 0.0271(13) 0.0000(11) -0.0022(12) -0.0047(12)
C31 0.065(2) 0.0368(16) 0.0373(16) 0.0122(13) -0.0080(15) -0.0082(15)
C32 0.0417(17) 0.0191(13) 0.063(2) 0.0056(13) -0.0171(14) -0.0025(12)
C33 0.0275(14) 0.0234(13) 0.0519(17) -0.0072(12) -0.0027(13) 0.0044(11)
C34 0.0233(13) 0.0247(13) 0.0379(15) -0.0024(11) 0.0047(11) 0.0016(10)
C35 0.0215(13) 0.0152(11) 0.0261(12) -0.0058(9) 0.0035(10) 0.0017(9)
C36 0.0256(14) 0.0211(12) 0.0276(13) -0.0024(10) 0.0011(11) 0.0003(10)
C37 0.0226(14) 0.0284(13) 0.0384(15) -0.0045(11) -0.0017(11) 0.0027(11)
C38 0.0206(14) 0.0308(14) 0.0434(16) -0.0054(12) 0.0082(12) -0.0042(11)
C39 0.0324(16) 0.0289(13) 0.0301(14) -0.0007(11) 0.0087(11) -0.0004(11)
C40 0.0221(13) 0.0249(12) 0.0264(13) -0.0015(10) 0.0005(10) 0.0021(10)
C41 0.0375(17) 0.0505(18) 0.0325(15) 0.0110(13) -0.0020(12) 0.0040(14)
C42 0.054(2) 0.0473(18) 0.0354(16) -0.0075(13) 0.0001(14) 0.0066(15)
C43 0.0469(19) 0.0533(19) 0.0499(19) -0.0121(15) -0.0052(15) -0.0019(15)
C44 0.0320(16) 0.0539(19) 0.0402(16) 0.0029(14) -0.0065(13) 0.0013(14)
C45 0.0438(18) 0.0412(17) 0.0405(17) -0.0029(13) -0.0003(13) 0.0051(14)
C46 0.0490(19) 0.0430(17) 0.0360(16) 0.0016(13) -0.0031(14) 0.0016(14)
C47 0.059(2) 0.074(2) 0.0490(19) 0.0230(17) 0.0102(16) 0.0030(18)

loop_
_atom_type_symbol
_atom_type_description
_atom_type_scat_dispersion_real
_atom_type_scat_dispersion_imag
_atom_type_scat_source
C C 0.0033 0.0016 'International Tables Vol C Tables 4.2.6.8 and 6.1.1.4'
H H 0.0000 0.0000 'International Tables Vol C Tables 4.2.6.8 and 6.1.1.4'
Mg Mg 0.0486 0.0363 'International Tables Vol C Tables 4.2.6.8 and 6.1.1.4'
N N 0.0061 0.0033 'International Tables Vol C Tables 4.2.6.8 and 6.1.1.4'
O O 0.0106 0.0060 'International Tables Vol C Tables 4.2.6.8 and 6.1.1.4'

loop_
_geom_angle_atom_site_label_1
_geom_angle_atom_site_label_2
_geom_angle_atom_site_label_3
_geom_angle
_geom_angle_site_symmetry_1
_geom_angle_site_symmetry_3
_geom_angle_publ_flag
O1 Mg1 O2 119.66(7) . . yes
O1 Mg1 O1 82.04(6) . 4_655 yes
O1 Mg1 N1 116.70(7) . 4_655 yes
O1 Mg1 O2 120.78(7) 4_655 . yes
O2 Mg1 N1 116.16(7) . 4_655 yes
O1 Mg1 N1 93.83(7) 4_655 4_655 yes
Mg1 O1 C1 139.81(12) . . yes
Mg1 O1 Mg1 97.50(7) . 4_655 yes
Mg1 O1 C1 122.60(12) 4_655 . yes
Mg1 O2 C21 158.94(14) . . yes
C3 N1 C4 111.18(17) . . yes
C3 N1 C8 110.73(16) . . yes
Mg1 N1 C3 107.47(12) 4_655 . yes
C4 N1 C8 108.82(16) . . yes
Mg1 N1 C4 108.23(12) 4_655 . yes
Mg1 N1 C8 110.37(13) 4_655 . yes
C23 N2 C24 112.07(18) . . yes
C23 N2 C28 109.53(17) . . yes
C24 N2 C28 110.14(18) . . yes
O1 C1 C2 107.63(16) . . yes
O1 C1 C9 111.16(16) . . yes
O1 C1 C15 109.05(16) . . yes
C2 C1 C9 107.34(16) . . no
C2 C1 C15 113.68(16) . . no
C9 C1 C15 108.01(16) . . no
C1 C2 C3 114.81(17) . . no
N1 C3 C2 112.76(16) . . yes
N1 C4 C5 115.21(18) . . yes
C4 C5 C6 111.7(2) . . no
C5 C6 C7 109.01(19) . . no
C6 C7 C8 110.05(19) . . no
N1 C8 C7 114.85(18) . . yes
C1 C9 C10 120.6(2) . . no
C1 C9 C14 120.82(19) . . no
C10 C9 C14 118.6(2) . . no
C9 C10 C11 120.0(2) . . no
C10 C11 C12 120.7(2) . . no
C11 C12 C13 119.7(2) . . no
C12 C13 C14 119.8(2) . . no
C9 C14 C13 121.2(2) . . no
C1 C15 C16 124.29(19) . . no
C1 C15 C20 117.89(18) . . no
C16 C15 C20 117.80(19) . . no
C15 C16 C17 121.1(2) . . no
C16 C17 C18 120.1(2) . . no
C17 C18 C19 120.0(2) . . no
C18 C19 C20 119.5(2) . . no
C15 C20 C19 121.4(2) . . no
O2 C21 C22 109.56(17) . . yes
O2 C21 C29 111.11(17) . . yes
O2 C21 C35 108.86(17) . . yes
C22 C21 C29 106.90(17) . . no
C22 C21 C35 112.07(17) . . no
C29 C21 C35 108.35(17) . . no
C21 C22 C23 112.04(17) . . no
N2 C23 C22 113.59(18) . . yes
N2 C24 C25 111.4(2) . . yes
C24 C25 C26 111.0(2) . . no
C25 C26 C27 109.8(2) . . no
C26 C27 C28 110.0(2) . . no
N2 C28 C27 111.49(19) . . yes
C21 C29 C30 122.1(2) . . no
C21 C29 C34 120.0(2) . . no
C30 C29 C34 117.9(2) . . no
C29 C30 C31 120.4(2) . . no
C30 C31 C32 121.1(3) . . no
C31 C32 C33 118.8(2) . . no
C32 C33 C34 120.4(2) . . no
C29 C34 C33 121.4(2) . . no
C21 C35 C36 117.7(2) . . no
C21 C35 C40 124.5(2) . . no
C36 C35 C40 117.7(2) . . no
C35 C36 C37 121.2(2) . . no
C36 C37 C38 120.4(2) . . no
C37 C38 C39 119.3(2) . . no
C38 C39 C40 120.4(2) . . no
C35 C40 C39 121.1(2) . . no
C1 C2 H2A 109.00 . . no
C1 C2 H2B 109.00 . . no
C3 C2 H2A 109.00 . . no
C3 C2 H2B 109.00 . . no
H2A C2 H2B 108.00 . . no
N1 C3 H3A 109.00 . . no
N1 C3 H3B 109.00 . . no
C2 C3 H3A 109.00 . . no
C2 C3 H3B 109.00 . . no
H3A C3 H3B 108.00 . . no
N1 C4 H4A 108.00 . . no
N1 C4 H4B 108.00 . . no
C5 C4 H4A 109.00 . . no
C5 C4 H4B 108.00 . . no
H4A C4 H4B 108.00 . . no
C4 C5 H5A 109.00 . . no
C4 C5 H5B 109.00 . . no
C6 C5 H5A 109.00 . . no
C6 C5 H5B 109.00 . . no
H5A C5 H5B 108.00 . . no
C5 C6 H6A 110.00 . . no
C5 C6 H6B 110.00 . . no
C7 C6 H6A 110.00 . . no
C7 C6 H6B 110.00 . . no
H6A C6 H6B 108.00 . . no
C6 C7 H7A 110.00 . . no
C6 C7 H7B 110.00 . . no
C8 C7 H7A 110.00 . . no
C8 C7 H7B 110.00 . . no
H7A C7 H7B 108.00 . . no
N1 C8 H8A 109.00 . . no
N1 C8 H8B 109.00 . . no
C7 C8 H8A 109.00 . . no
C7 C8 H8B 109.00 . . no
H8A C8 H8B 108.00 . . no
C9 C10 H10A 120.00 . . no
C11 C10 H10A 120.00 . . no
C10 C11 H11A 120.00 . . no
C12 C11 H11A 120.00 . . no
C11 C12 H12A 120.00 . . no
C13 C12 H12A 120.00 . . no
C12 C13 H13A 120.00 . . no
C14 C13 H13A 120.00 . . no
C9 C14 H14A 119.00 . . no
C13 C14 H14A 119.00 . . no
C15 C16 H16A 119.00 . . no
C17 C16 H16A 119.00 . . no
C16 C17 H17A 120.00 . . no
C18 C17 H17A 120.00 . . no
C17 C18 H18A 120.00 . . no
C19 C18 H18A 120.00 . . no
C18 C19 H19A 120.00 . . no
C20 C19 H19A 120.00 . . no
C15 C20 H20A 119.00 . . no
C19 C20 H20A 119.00 . . no
C21 C22 H22A 109.00 . . no
C21 C22 H22B 109.00 . . no
C23 C22 H22A 109.00 . . no
C23 C22 H22B 109.00 . . no
H22A C22 H22B 108.00 . . no
N2 C23 H23A 109.00 . . no
N2 C23 H23B 109.00 . . no
C22 C23 H23A 109.00 . . no
C22 C23 H23B 109.00 . . no
H23A C23 H23B 108.00 . . no
N2 C24 H24A 109.00 . . no
N2 C24 H24B 109.00 . . no
C25 C24 H24A 109.00 . . no
C25 C24 H24B 109.00 . . no
H24A C24 H24B 108.00 . . no
C24 C25 H25A 109.00 . . no
C24 C25 H25B 109.00 . . no
C26 C25 H25A 109.00 . . no
C26 C25 H25B 110.00 . . no
H25A C25 H25B 108.00 . . no
C25 C26 H26A 110.00 . . no
C25 C26 H26B 110.00 . . no
C27 C26 H26A 110.00 . . no
C27 C26 H26B 110.00 . . no
H26A C26 H26B 108.00 . . no
C26 C27 H27A 110.00 . . no
C26 C27 H27B 110.00 . . no
C28 C27 H27A 110.00 . . no
C28 C27 H27B 110.00 . . no
H27A C27 H27B 108.00 . . no
N2 C28 H28A 109.00 . . no
N2 C28 H28B 109.00 . . no
C27 C28 H28A 109.00 . . no
C27 C28 H28B 109.00 . . no
H28A C28 H28B 108.00 . . no
C29 C30 H30A 120.00 . . no
C31 C30 H30A 120.00 . . no
C30 C31 H31A 119.00 . . no
C32 C31 H31A 119.00 . . no
C31 C32 H32A 121.00 . . no
C33 C32 H32A 121.00 . . no
C32 C33 H33A 120.00 . . no
C34 C33 H33A 120.00 . . no
C29 C34 H34A 119.00 . . no
C33 C34 H34A 119.00 . . no
C35 C36 H36A 119.00 . . no
C37 C36 H36A 119.00 . . no
C36 C37 H37A 120.00 . . no
C38 C37 H37A 120.00 . . no
C37 C38 H38A 120.00 . . no
C39 C38 H38A 120.00 . . no
C38 C39 H39A 120.00 . . no
C40 C39 H39A 120.00 . . no
C35 C40 H40A 120.00 . . no
C39 C40 H40A 119.00 . . no
C42 C41 C46 117.8(3) . . no
C42 C41 C47 121.7(3) . . no
C46 C41 C47 120.5(3) . . no
C41 C42 C43 121.4(3) . . no
C42 C43 C44 120.4(3) . . no
C43 C44 C45 118.9(3) . . no
C44 C45 C46 120.5(3) . . no
C41 C46 C45 120.9(3) . . no
C41 C42 H42A 119.00 . . no
C43 C42 H42A 119.00 . . no
C42 C43 H43A 120.00 . . no
C44 C43 H43A 120.00 . . no
C43 C44 H44A 121.00 . . no
C45 C44 H44A 121.00 . . no
C44 C45 H45A 120.00 . . no
C46 C45 H45A 120.00 . . no
C41 C46 H46A 119.00 . . no
C45 C46 H46A 120.00 . . no
C41 C47 H47A 109.00 . . no
C41 C47 H47B 109.00 . . no
C41 C47 H47C 109.00 . . no
H47A C47 H47B 109.00 . . no
H47A C47 H47C 110.00 . . no
H47B C47 H47C 109.00 . . no

loop_
_geom_bond_atom_site_label_1
_geom_bond_atom_site_label_2
_geom_bond_distance
_geom_bond_site_symmetry_2
_geom_bond_publ_flag
Mg1 O1 1.954(2) . yes
Mg1 O2 1.852(2) . yes
Mg1 O1 1.983(2) 4_655 yes
Mg1 N1 2.183(2) 4_655 yes
O1 C1 1.418(3) . yes
O2 C21 1.393(3) . yes
N1 C3 1.497(3) . yes
N1 C4 1.498(3) . yes
N1 C8 1.496(3) . yes
N2 C23 1.475(3) . yes
N2 C24 1.462(3) . yes
N2 C28 1.467(3) . yes
C1 C2 1.547(3) . no
C1 C9 1.534(3) . no
C1 C15 1.538(3) . no
C2 C3 1.537(3) . no
C4 C5 1.515(3) . no
C5 C6 1.533(3) . no
C6 C7 1.522(3) . no
C7 C8 1.524(3) . no
C9 C10 1.393(3) . no
C9 C14 1.397(3) . no
C10 C11 1.393(3) . no
C11 C12 1.380(4) . no
C12 C13 1.388(4) . no
C13 C14 1.383(3) . no
C15 C16 1.389(3) . no
C15 C20 1.399(3) . no
C16 C17 1.391(3) . no
C17 C18 1.381(3) . no
C18 C19 1.385(3) . no
C19 C20 1.391(3) . no
C21 C22 1.553(3) . no
C21 C29 1.548(3) . no
C21 C35 1.550(3) . no
C22 C23 1.523(3) . no
C24 C25 1.520(4) . no
C25 C26 1.523(4) . no
C26 C27 1.527(4) . no
C27 C28 1.523(3) . no
C29 C30 1.376(3) . no
C29 C34 1.399(3) . no
C30 C31 1.399(4) . no
C31 C32 1.378(4) . no
C32 C33 1.375(4) . no
C33 C34 1.385(3) . no
C35 C36 1.398(3) . no
C35 C40 1.388(3) . no
C36 C37 1.387(4) . no
C37 C38 1.387(4) . no
C38 C39 1.375(4) . no
C39 C40 1.397(3) . no
C2 H2A 0.9900 . no
C2 H2B 0.9900 . no
C3 H3A 0.9900 . no
C3 H3B 0.9900 . no
C4 H4A 0.9900 . no
C4 H4B 0.9900 . no
C5 H5A 0.9900 . no
C5 H5B 0.9900 . no
C6 H6A 0.9900 . no
C6 H6B 0.9900 . no
C7 H7A 0.9900 . no
C7 H7B 0.9900 . no
C8 H8A 0.9900 . no
C8 H8B 0.9900 . no
C10 H10A 0.9500 . no
C11 H11A 0.9500 . no
C12 H12A 0.9500 . no
C13 H13A 0.9500 . no
C14 H14A 0.9500 . no
C16 H16A 0.9500 . no
C17 H17A 0.9500 . no
C18 H18A 0.9500 . no
C19 H19A 0.9500 . no
C20 H20A 0.9500 . no
C22 H22A 0.9900 . no
C22 H22B 0.9900 . no
C23 H23A 0.9900 . no
C23 H23B 0.9900 . no
C24 H24A 0.9900 . no
C24 H24B 0.9900 . no
C25 H25A 0.9900 . no
C25 H25B 0.9900 . no
C26 H26A 0.9900 . no
C26 H26B 0.9900 . no
C27 H27A 0.9900 . no
C27 H27B 0.9900 . no
C28 H28A 0.9900 . no
C28 H28B 0.9900 . no
C30 H30A 0.9500 . no
C31 H31A 0.9500 . no
C32 H32A 0.9500 . no
C33 H33A 0.9500 . no
C34 H34A 0.9500 . no
C36 H36A 0.9500 . no
C37 H37A 0.9500 . no
C38 H38A 0.9500 . no
C39 H39A 0.9500 . no
C40 H40A 0.9500 . no
C41 C42 1.383(4) . no
C41 C46 1.395(4) . no
C41 C47 1.488(4) . no
C42 C43 1.385(4) . no
C43 C44 1.381(4) . no
C44 C45 1.386(4) . no
C45 C46 1.385(4) . no
C42 H42A 0.9500 . no
C43 H43A 0.9500 . no
C44 H44A 0.9500 . no
C45 H45A 0.9500 . no
C46 H46A 0.9500 . no
C47 H47A 0.9800 . no
C47 H47B 0.9800 . no
C47 H47C 0.9800 . no

loop_
_geom_torsion_atom_site_label_1
_geom_torsion_atom_site_label_2
_geom_torsion_atom_site_label_3
_geom_torsion_atom_site_label_4
_geom_torsion
_geom_torsion_site_symmetry_1
_geom_torsion_site_symmetry_3
_geom_torsion_site_symmetry_4
_geom_torsion_publ_flag
O2 Mg1 O1 C1 -69.9(2) . . . no
O2 Mg1 O1 Mg1 113.72(8) . . 4_655 no
O1 Mg1 O1 C1 169.07(18) 4_655 . . no
O1 Mg1 O1 Mg1 -7.28(6) 4_655 . 4_655 no
N1 Mg1 O1 C1 78.77(19) 4_655 . . no
N1 Mg1 O1 Mg1 -97.58(8) 4_655 . 4_655 no
O1 Mg1 O2 C21 139.6(4) . . . no
O1 Mg1 O2 C21 -121.5(4) 4_655 . . no
N1 Mg1 O2 C21 -9.3(4) 4_655 . . no
O1 Mg1 O1 Mg1 7.38(6) . 4_655 4_655 no
O1 Mg1 O1 C1 -169.82(14) . 4_655 4_655 no
O2 Mg1 O1 Mg1 -112.50(8) . 4_655 4_655 no
O2 Mg1 O1 C1 70.30(15) . 4_655 4_655 no
O1 Mg1 N1 C3 99.70(13) . 4_655 4_655 no
O1 Mg1 N1 C4 -140.14(13) . 4_655 4_655 no
O1 Mg1 N1 C8 -21.15(15) . 4_655 4_655 no
O2 Mg1 N1 C3 -110.50(13) . 4_655 4_655 no
O2 Mg1 N1 C4 9.67(16) . 4_655 4_655 no
O2 Mg1 N1 C8 128.66(13) . 4_655 4_655 no
Mg1 O1 C1 C2 -151.43(14) . . . no
Mg1 O1 C1 C9 91.3(2) . . . no
Mg1 O1 C1 C15 -27.7(3) . . . no
Mg1 O1 C1 C2 24.3(2) 4_655 . . no
Mg1 O1 C1 C9 -93.01(17) 4_655 . . no
Mg1 O1 C1 C15 148.02(12) 4_655 . . no
Mg1 O2 C21 C22 -75.6(4) . . . no
Mg1 O2 C21 C29 166.5(3) . . . no
Mg1 O2 C21 C35 47.3(5) . . . no
C4 N1 C3 C2 -80.9(2) . . . no
C8 N1 C3 C2 158.03(17) . . . no
Mg1 N1 C3 C2 37.42(19) 4_655 . . no
C3 N1 C4 C5 -71.7(2) . . . no
C8 N1 C4 C5 50.5(2) . . . no
Mg1 N1 C4 C5 170.48(16) 4_655 . . no
C3 N1 C8 C7 69.7(2) . . . no
C4 N1 C8 C7 -52.8(2) . . . no
Mg1 N1 C8 C7 -171.44(15) 4_655 . . no
C24 N2 C23 C22 68.2(2) . . . no
C28 N2 C23 C22 -169.27(18) . . . no
C23 N2 C24 C25 -178.61(19) . . . no
C28 N2 C24 C25 59.2(3) . . . no
C23 N2 C28 C27 176.10(18) . . . no
C24 N2 C28 C27 -60.2(2) . . . no
O1 C1 C2 C3 49.4(2) . . . no
C9 C1 C2 C3 169.09(17) . . . no
C15 C1 C2 C3 -71.5(2) . . . no
O1 C1 C9 C10 11.5(3) . . . no
O1 C1 C9 C14 -170.39(18) . . . no
C2 C1 C9 C10 -106.0(2) . . . no
C2 C1 C9 C14 72.2(2) . . . no
C15 C1 C9 C10 131.1(2) . . . no
C15 C1 C9 C14 -50.8(2) . . . no
O1 C1 C15 C16 -124.1(2) . . . no
O1 C1 C15 C20 57.5(2) . . . no
C2 C1 C15 C16 -4.0(3) . . . no
C2 C1 C15 C20 177.61(19) . . . no
C9 C1 C15 C16 115.0(2) . . . no
C9 C1 C15 C20 -63.4(2) . . . no
C1 C2 C3 N1 -88.7(2) . . . no
N1 C4 C5 C6 -53.6(3) . . . no
C4 C5 C6 C7 54.8(2) . . . no
C5 C6 C7 C8 -56.2(3) . . . no
C6 C7 C8 N1 57.9(3) . . . no
C1 C9 C10 C11 177.0(2) . . . no
C14 C9 C10 C11 -1.2(3) . . . no
C1 C9 C14 C13 -177.8(2) . . . no
C10 C9 C14 C13 0.4(3) . . . no
C9 C10 C11 C12 1.4(4) . . . no
C10 C11 C12 C13 -0.7(4) . . . no
C11 C12 C13 C14 -0.1(4) . . . no
C12 C13 C14 C9 0.2(3) . . . no
C1 C15 C16 C17 179.0(2) . . . no
C20 C15 C16 C17 -2.5(3) . . . no
C1 C15 C20 C19 -179.6(2) . . . no
C16 C15 C20 C19 1.9(3) . . . no
C15 C16 C17 C18 1.3(4) . . . no
C16 C17 C18 C19 0.7(4) . . . no
C17 C18 C19 C20 -1.3(4) . . . no
C18 C19 C20 C15 0.0(3) . . . no
O2 C21 C22 C23 -66.2(2) . . . no
C29 C21 C22 C23 54.3(2) . . . no
C35 C21 C22 C23 172.83(17) . . . no
O2 C21 C29 C30 7.0(3) . . . no
O2 C21 C29 C34 -176.0(2) . . . no
C22 C21 C29 C30 -112.5(2) . . . no
C22 C21 C29 C34 64.5(3) . . . no
C35 C21 C29 C30 126.5(2) . . . no
C35 C21 C29 C34 -56.4(3) . . . no
O2 C21 C35 C36 62.5(2) . . . no
O2 C21 C35 C40 -113.6(2) . . . no
C22 C21 C35 C36 -176.17(18) . . . no
C22 C21 C35 C40 7.7(3) . . . no
C29 C21 C35 C36 -58.5(2) . . . no
C29 C21 C35 C40 125.4(2) . . . no
C21 C22 C23 N2 154.29(18) . . . no
N2 C24 C25 C26 -56.7(3) . . . no
C24 C25 C26 C27 53.8(3) . . . no
C25 C26 C27 C28 -54.1(3) . . . no
C26 C27 C28 N2 58.0(3) . . . no
C21 C29 C30 C31 176.6(2) . . . no
C34 C29 C30 C31 -0.5(4) . . . no
C21 C29 C34 C33 -176.4(2) . . . no
C30 C29 C34 C33 0.8(4) . . . no
C29 C30 C31 C32 -0.2(4) . . . no
C30 C31 C32 C33 0.8(4) . . . no
C31 C32 C33 C34 -0.6(4) . . . no
C32 C33 C34 C29 -0.2(4) . . . no
C21 C35 C36 C37 -175.1(2) . . . no
C40 C35 C36 C37 1.2(3) . . . no
C21 C35 C40 C39 174.5(2) . . . no
C36 C35 C40 C39 -1.6(3) . . . no
C35 C36 C37 C38 0.0(4) . . . no
C36 C37 C38 C39 -0.9(4) . . . no
C37 C38 C39 C40 0.5(4) . . . no
C38 C39 C40 C35 0.8(4) . . . no
C46 C41 C42 C43 -0.5(4) . . . no
C47 C41 C42 C43 -179.8(3) . . . no
C42 C41 C46 C45 -0.2(4) . . . no
C47 C41 C46 C45 179.0(3) . . . no
C41 C42 C43 C44 1.5(4) . . . no
C42 C43 C44 C45 -1.8(4) . . . no
C43 C44 C45 C46 1.0(4) . . . no
C44 C45 C46 C41 0.0(4) . . . no
